data_1506606
loop_
_publ_author_name
'Koo, Bonsuk'
'McDonald, Frank E.'

_publ_section_title
;
 Synthesis of the branched C-glycoside substructure of altromycin B.
;
_journal_issue 17
_journal_name_full 'Organic letters'
_journal_page_first 3621
_journal_page_last 3624
_journal_paper_doi 10.1021/ol050975u
_journal_volume 7
_journal_year 2005
_chemical_formula_sum 'C14 H16 O6'
_chemical_formula_weight 280.27
_chemical_name_systematic
; 
 ? 
;
_space_group_IT_number 19
_symmetry_cell_setting orthorhombic
_symmetry_space_group_name_Hall 'P 2ac 2ab'
_symmetry_space_group_name_H-M 'P 21 21 21'
_atom_sites_solution_hydrogens geom
_atom_sites_solution_primary direct
_atom_sites_solution_secondary difmap
_audit_creation_method SHELXL-97
_cell_angle_alpha 90.00
_cell_angle_beta 90.00
_cell_angle_gamma 90.00
_cell_formula_units_Z 4
_cell_length_a 7.5660(14)
_cell_length_b 12.748(2)
_cell_length_c 13.632(3)
_cell_measurement_reflns_used 3606
_cell_measurement_temperature 173(2)
_cell_measurement_theta_max 67.28
_cell_measurement_theta_min 3.47
_cell_volume 1314.8(4)
_computing_cell_refinement 'Bruker SMART'
_computing_data_collection 'Bruker SMART'
_computing_data_reduction 'Bruker SAINT'
_computing_molecular_graphics 'Bruker SHELXTL'
_computing_publication_material 'Bruker SHELXTL'
_computing_structure_refinement 'SHELXL-97 (Sheldrick, 1997)'
_computing_structure_solution 'SHELXS-97 (Sheldrick, 1990)'
_diffrn_ambient_temperature 173(2)
_diffrn_measured_fraction_theta_full 0.952
_diffrn_measured_fraction_theta_max 0.952
_diffrn_measurement_device_type 'CCD area detector'
_diffrn_measurement_method 'phi and omega scans'
_diffrn_radiation_monochromator graphite
_diffrn_radiation_source 'fine-focus sealed tube'
_diffrn_radiation_type CuK\a
_diffrn_radiation_wavelength 1.54178
_diffrn_reflns_av_R_equivalents 0.0434
_diffrn_reflns_av_sigmaI/netI 0.0399
_diffrn_reflns_limit_h_max 8
_diffrn_reflns_limit_h_min -9
_diffrn_reflns_limit_k_max 15
_diffrn_reflns_limit_k_min -12
_diffrn_reflns_limit_l_max 14
_diffrn_reflns_limit_l_min -14
_diffrn_reflns_number 7147
_diffrn_reflns_theta_full 67.38
_diffrn_reflns_theta_max 67.38
_diffrn_reflns_theta_min 4.75
_exptl_absorpt_coefficient_mu 0.941
_exptl_absorpt_correction_T_max 0.8717
_exptl_absorpt_correction_T_min 0.5198
_exptl_absorpt_correction_type multi-scan
_exptl_crystal_colour colorless
_exptl_crystal_density_diffrn 1.416
_exptl_crystal_density_method 'not measured'
_exptl_crystal_description irreg
_exptl_crystal_F_000 592
_exptl_crystal_size_max 0.80
_exptl_crystal_size_mid 0.16
_exptl_crystal_size_min 0.15
_refine_diff_density_max 0.253
_refine_diff_density_min -0.270
_refine_diff_density_rms 0.080
_refine_ls_abs_structure_details 'Flack H D (1983), Acta Cryst. A39, 876-881'
_refine_ls_abs_structure_Flack -0.07(18)
_refine_ls_extinction_method none
_refine_ls_goodness_of_fit_ref 1.148
_refine_ls_hydrogen_treatment mixed
_refine_ls_matrix_type full
_refine_ls_number_parameters 194
_refine_ls_number_reflns 2181
_refine_ls_number_restraints 0
_refine_ls_restrained_S_all 1.148
_refine_ls_R_factor_all 0.0366
_refine_ls_R_factor_gt 0.0336
_refine_ls_shift/su_max 0.000
_refine_ls_shift/su_mean 0.000
_refine_ls_structure_factor_coef Fsqd
_refine_ls_weighting_details 'calc w=1/[\s^2^(Fo^2^)+(0.0500P)^2^+0.0000P] where P=(Fo^2^+2Fc^2^)/3'
_refine_ls_weighting_scheme calc
_refine_ls_wR_factor_gt 0.0814
_refine_ls_wR_factor_ref 0.0842
_reflns_number_gt 2061
_reflns_number_total 2181
_reflns_threshold_expression >2sigma(I)
_cod_data_source_file ol050975usi20050429_070759.cif
_cod_data_source_block bk01s
_cod_depositor_comments
;
The following automatic conversions were performed:

'_symmetry_cell_setting' value 'Orthorhombic' changed to
'orthorhombic' according to
/home/saulius/struct/CIF-dictionaries/cif_core.dic dictionary named
'cif_core.dic' version 2.4.1 from 2010-06-29.

Automatic conversion script
Id: cif_fix_values 1715 2011-07-08 13:25:40Z adriana 
;
_cod_original_sg_symbol_H-M P2(1)2(1)2(1)
_cod_database_code 1506606

loop_
_symmetry_equiv_pos_as_xyz
'x, y, z'
'-x+1/2, -y, z+1/2'
'-x, y+1/2, -z+1/2'
'x+1/2, -y+1/2, -z'

loop_
_atom_site_label
_atom_site_type_symbol
_atom_site_fract_x
_atom_site_fract_y
_atom_site_fract_z
_atom_site_U_iso_or_equiv
_atom_site_adp_type
_atom_site_occupancy
_atom_site_symmetry_multiplicity
_atom_site_calc_flag
_atom_site_refinement_flags
C1 C 0.3541(3) 1.04529(13) 0.13230(13) 0.0228(4) Uani 1 1 d .
C2 C 0.1644(2) 1.00959(12) 0.10538(13) 0.0199(4) Uani 1 1 d .
C3 C 0.1146(2) 0.96182(13) 0.20431(13) 0.0183(4) Uani 1 1 d .
H3 H 0.0873 1.0198 0.2513 0.022 Uiso 1 1 calc R
C4 C -0.0553(2) 0.85117(14) 0.30398(12) 0.0227(4) Uani 1 1 d .
H4 H -0.1372 0.7899 0.2979 0.027 Uiso 1 1 calc R
C5 C 0.1152(2) 0.80957(13) 0.35024(14) 0.0214(4) Uani 1 1 d .
H5 H 0.0929 0.7942 0.4211 0.026 Uiso 1 1 calc R
C6 C 0.2734(2) 0.88400(13) 0.34216(13) 0.0192(4) Uani 1 1 d .
H6 H 0.2448 0.9498 0.3788 0.023 Uiso 1 1 calc R
C7 C 0.2869(2) 0.91037(14) 0.23480(12) 0.0188(4) Uani 1 1 d .
H7 H 0.3060 0.8449 0.1959 0.023 Uiso 1 1 calc R
C8 C 0.1603(2) 0.93065(12) 0.02190(12) 0.0185(4) Uani 1 1 d .
C9 C 0.3105(2) 0.87688(12) -0.00910(13) 0.0231(4) Uani 1 1 d .
H9 H 0.4202 0.8878 0.0233 0.028 Uiso 1 1 calc R
C10 C 0.3001(3) 0.80694(14) -0.08772(14) 0.0281(4) Uani 1 1 d .
H10 H 0.4023 0.7699 -0.1086 0.034 Uiso 1 1 calc R
C11 C 0.1406(3) 0.79177(15) -0.13517(14) 0.0301(4) Uani 1 1 d .
H11 H 0.1338 0.7445 -0.1889 0.036 Uiso 1 1 calc R
C12 C -0.0086(3) 0.84496(14) -0.10496(13) 0.0279(4) Uani 1 1 d .
H12 H -0.1174 0.8348 -0.1384 0.033 Uiso 1 1 calc R
C13 C -0.0001(2) 0.91311(13) -0.02609(13) 0.0220(4) Uani 1 1 d .
H13 H -0.1038 0.9481 -0.0045 0.026 Uiso 1 1 calc R
C14 C -0.1495(3) 0.93223(16) 0.36724(14) 0.0300(5) Uani 1 1 d .
H14A H -0.2523 0.9595 0.3318 0.045 Uiso 1 1 calc R
H14B H -0.0683 0.9900 0.3822 0.045 Uiso 1 1 calc R
H14C H -0.1886 0.8993 0.4285 0.045 Uiso 1 1 calc R
O1 O 0.41939(16) 0.98853(9) 0.20829(9) 0.0231(3) Uani 1 1 d .
O2 O 0.4347(2) 1.11604(10) 0.09518(10) 0.0341(4) Uani 1 1 d .
O3 O 0.05755(18) 1.09769(9) 0.08529(11) 0.0266(3) Uani 1 1 d .
O4 O -0.02556(15) 0.89022(9) 0.20482(9) 0.0222(3) Uani 1 1 d .
O5 O 0.17337(17) 0.71516(10) 0.30263(9) 0.0267(3) Uani 1 1 d .
O6 O 0.42692(18) 0.83843(10) 0.38503(9) 0.0235(3) Uani 1 1 d .
H6A H 0.429(3) 0.774(2) 0.3730(17) 0.050(7) Uiso 1 1 d .
H3A H 0.064(3) 1.1163(16) 0.026(2) 0.041(7) Uiso 1 1 d .
H5A H 0.119(3) 0.6673(19) 0.3282(18) 0.042(7) Uiso 1 1 d .

loop_
_atom_site_aniso_label
_atom_site_aniso_U_11
_atom_site_aniso_U_22
_atom_site_aniso_U_33
_atom_site_aniso_U_23
_atom_site_aniso_U_13
_atom_site_aniso_U_12
C1 0.0312(9) 0.0177(9) 0.0194(10) -0.0018(7) 0.0060(8) -0.0039(8)
C2 0.0260(9) 0.0160(8) 0.0176(9) -0.0003(7) 0.0021(8) 0.0020(8)
C3 0.0214(8) 0.0175(8) 0.0159(9) -0.0026(7) 0.0017(7) -0.0007(7)
C4 0.0235(9) 0.0290(9) 0.0155(10) 0.0002(7) 0.0027(7) -0.0082(8)
C5 0.0273(9) 0.0219(9) 0.0151(9) -0.0014(7) 0.0031(7) -0.0032(8)
C6 0.0212(9) 0.0185(9) 0.0178(9) -0.0015(7) -0.0011(7) 0.0000(7)
C7 0.0206(9) 0.0177(8) 0.0181(9) -0.0014(7) 0.0024(6) -0.0041(8)
C8 0.0275(9) 0.0153(8) 0.0127(9) 0.0039(6) 0.0043(7) 0.0013(7)
C9 0.0260(9) 0.0228(9) 0.0203(10) 0.0024(7) 0.0002(7) 0.0027(8)
C10 0.0372(11) 0.0226(9) 0.0247(10) -0.0002(7) 0.0079(8) 0.0085(8)
C11 0.0454(12) 0.0236(9) 0.0211(10) -0.0057(8) 0.0046(8) -0.0041(10)
C12 0.0350(11) 0.0268(9) 0.0219(10) -0.0005(8) 0.0001(8) -0.0063(9)
C13 0.0250(9) 0.0207(8) 0.0203(10) 0.0007(7) 0.0040(7) 0.0019(8)
C14 0.0232(9) 0.0429(12) 0.0240(11) -0.0022(8) 0.0051(8) 0.0019(9)
O1 0.0233(6) 0.0234(6) 0.0226(7) 0.0022(5) 0.0010(5) -0.0079(5)
O2 0.0438(8) 0.0282(7) 0.0302(8) 0.0058(6) 0.0037(7) -0.0134(7)
O3 0.0399(8) 0.0192(6) 0.0208(8) 0.0008(6) 0.0045(6) 0.0106(6)
O4 0.0229(6) 0.0273(7) 0.0163(7) -0.0008(5) -0.0004(5) -0.0061(5)
O5 0.0351(7) 0.0179(6) 0.0271(8) -0.0006(6) 0.0076(6) -0.0057(6)
O6 0.0250(6) 0.0220(7) 0.0235(7) -0.0012(5) -0.0034(5) 0.0018(6)

loop_
_atom_type_symbol
_atom_type_description
_atom_type_scat_dispersion_real
_atom_type_scat_dispersion_imag
_atom_type_scat_source
C C 0.0181 0.0091 'International Tables Vol C Tables 4.2.6.8 and 6.1.1.4'
H H 0.0000 0.0000 'International Tables Vol C Tables 4.2.6.8 and 6.1.1.4'
O O 0.0492 0.0322 'International Tables Vol C Tables 4.2.6.8 and 6.1.1.4'

loop_
_geom_angle_atom_site_label_1
_geom_angle_atom_site_label_2
_geom_angle_atom_site_label_3
_geom_angle
O2 C1 O1 122.53(18)
O2 C1 C2 126.23(18)
O1 C1 C2 111.18(14)
O3 C2 C8 111.74(14)
O3 C2 C3 110.35(14)
C8 C2 C3 113.11(13)
O3 C2 C1 110.06(13)
C8 C2 C1 112.99(14)
C3 C2 C1 97.83(14)
O4 C3 C7 111.58(13)
O4 C3 C2 116.83(14)
C7 C3 C2 101.69(13)
O4 C4 C14 111.44(15)
O4 C4 C5 111.74(14)
C14 C4 C5 113.35(15)
O5 C5 C4 111.24(14)
O5 C5 C6 104.32(13)
C4 C5 C6 114.49(13)
O6 C6 C7 115.79(15)
O6 C6 C5 110.80(13)
C7 C6 C5 105.13(14)
O1 C7 C6 116.10(14)
O1 C7 C3 103.13(13)
C6 C7 C3 107.75(14)
C9 C8 C13 119.21(15)
C9 C8 C2 122.46(16)
C13 C8 C2 118.32(16)
C8 C9 C10 120.08(17)
C11 C10 C9 119.85(18)
C12 C11 C10 120.38(16)
C11 C12 C13 120.15(18)
C12 C13 C8 120.33(17)
C1 O1 C7 107.66(13)
C3 O4 C4 110.13(12)

loop_
_geom_bond_atom_site_label_1
_geom_bond_atom_site_label_2
_geom_bond_distance
C1 O2 1.201(2)
C1 O1 1.357(2)
C1 C2 1.550(3)
C2 O3 1.411(2)
C2 C8 1.519(2)
C2 C3 1.527(2)
C3 O4 1.399(2)
C3 C7 1.517(2)
C4 O4 1.458(2)
C4 C14 1.523(3)
C4 C5 1.531(3)
C5 O5 1.436(2)
C5 C6 1.531(2)
C6 O6 1.424(2)
C6 C7 1.505(2)
C7 O1 1.459(2)
C8 C9 1.393(2)
C8 C13 1.397(3)
C9 C10 1.396(2)
C10 C11 1.382(3)
C11 C12 1.380(3)
C12 C13 1.384(3)

loop_
_geom_hbond_atom_site_label_D
_geom_hbond_atom_site_label_H
_geom_hbond_atom_site_label_A
_geom_hbond_distance_DH
_geom_hbond_distance_HA
_geom_hbond_distance_DA
_geom_hbond_angle_DHA
_geom_hbond_site_symmetry_A
O6 H6A O5 0.83(3) 2.29(3) 2.7222(19) 113(2) .
O6 H6A O2 0.83(3) 2.31(3) 3.0341(19) 146(2) 3_645
O3 H3A O6 0.84(3) 2.01(3) 2.8513(19) 179(2) 2_574
O5 H5A O3 0.81(2) 1.99(3) 2.7622(18) 158(2) 3_545

loop_
_geom_torsion_atom_site_label_1
_geom_torsion_atom_site_label_2
_geom_torsion_atom_site_label_3
_geom_torsion_atom_site_label_4
_geom_torsion
O2 C1 C2 O3 -38.7(2)
O1 C1 C2 O3 138.65(14)
O2 C1 C2 C8 87.0(2)
O1 C1 C2 C8 -95.68(17)
O2 C1 C2 C3 -153.73(17)
O1 C1 C2 C3 23.57(16)
O3 C2 C3 O4 85.13(17)
C8 C2 C3 O4 -40.9(2)
C1 C2 C3 O4 -160.02(13)
O3 C2 C3 C7 -153.17(14)
C8 C2 C3 C7 80.84(17)
C1 C2 C3 C7 -38.32(14)
O4 C4 C5 O5 -68.72(18)
C14 C4 C5 O5 164.35(15)
O4 C4 C5 C6 49.22(19)
C14 C4 C5 C6 -77.71(19)
O5 C5 C6 O6 -56.95(17)
C4 C5 C6 O6 -178.75(14)
O5 C5 C6 C7 68.85(16)
C4 C5 C6 C7 -52.96(18)
O6 C6 C7 O1 -62.7(2)
C5 C6 C7 O1 174.71(13)
O6 C6 C7 C3 -177.64(13)
C5 C6 C7 C3 59.72(16)
O4 C3 C7 O1 167.46(13)
C2 C3 C7 O1 42.19(15)
O4 C3 C7 C6 -69.25(17)
C2 C3 C7 C6 165.48(13)
O3 C2 C8 C9 140.16(16)
C3 C2 C8 C9 -94.60(19)
C1 C2 C8 C9 15.4(2)
O3 C2 C8 C13 -38.8(2)
C3 C2 C8 C13 86.43(19)
C1 C2 C8 C13 -163.58(15)
C13 C8 C9 C10 0.4(2)
C2 C8 C9 C10 -178.52(15)
C8 C9 C10 C11 0.5(3)
C9 C10 C11 C12 -0.3(3)
C10 C11 C12 C13 -0.7(3)
C11 C12 C13 C8 1.6(3)
C9 C8 C13 C12 -1.5(2)
C2 C8 C13 C12 177.50(14)
O2 C1 O1 C7 179.64(16)
C2 C1 O1 C7 2.22(17)
C6 C7 O1 C1 -145.30(15)
C3 C7 O1 C1 -27.74(16)
C7 C3 O4 C4 63.04(17)
C2 C3 O4 C4 179.42(14)
C14 C4 O4 C3 76.06(17)
C5 C4 O4 C3 -51.89(17)

loop_
_cod_related_entry_id
_cod_related_entry_code
_cod_related_entry_database
1 9912274 ChemSpider
